data_2224985
loop_
_publ_author_name
'Loh, Wan-Sin'
'Fun, Hoong-Kun'
'Sarveswari, S.'
'Vijayakumar, V.'
'Reddy, B. Palakshi'

_publ_section_title
6-Chloro-3-[5-(4-fluorophenyl)-1-phenyl-4,5-dihydro-1<i>H</i>-pyrazol-3-yl]-2-methyl-4-phenylquinoline
_journal_coeditor_code HB5303
_journal_issue 2
_journal_name_full 'Acta Crystallographica Section E'
_journal_page_first o304
_journal_paper_doi 10.1107/S1600536810000218
_journal_volume 66
_journal_year 2010
_chemical_formula_iupac 'C31 H23 Cl F N3'
_chemical_formula_moiety 'C31 H23 Cl F N3'
_chemical_formula_sum 'C31 H23 Cl F N3'
_chemical_formula_weight 491.97
_chemical_name_systematic
;
6-Chloro-3-[5-(4-fluorophenyl)-1-phenyl-4,5-dihydro-1<i>H</i>-pyrazol-3-yl]-
2-methyl-4-phenylquinoline
;
_space_group_IT_number 14
_symmetry_cell_setting monoclinic
_symmetry_space_group_name_Hall '-P 2ybc'
_symmetry_space_group_name_H-M 'P 1 21/c 1'
_atom_sites_solution_hydrogens geom
_atom_sites_solution_primary direct
_atom_sites_solution_secondary difmap
_audit_creation_method SHELXL-97
_cell_angle_alpha 90.00
_cell_angle_beta 106.6360(10)
_cell_angle_gamma 90.00
_cell_formula_units_Z 4
_cell_length_a 9.4303(2)
_cell_length_b 28.2155(6)
_cell_length_c 9.6028(2)
_cell_measurement_reflns_used 9957
_cell_measurement_temperature 100.0(10)
_cell_measurement_theta_max 31.94
_cell_measurement_theta_min 2.33
_cell_volume 2448.17(9)
_computing_cell_refinement 'SAINT (Bruker, 2009)'
_computing_data_collection 'APEX2 (Bruker, 2009)'
_computing_data_reduction 'SAINT (Bruker, 2009)'
_computing_molecular_graphics 'SHELXTL (Sheldrick, 2008)'
_computing_publication_material
;
SHELXTL (Sheldrick, 2008) and PLATON (Spek, 2009)
;
_computing_structure_refinement 'SHELXTL (Sheldrick, 2008)'
_computing_structure_solution 'SHELXTL (Sheldrick, 2008)'
_diffrn_ambient_temperature 100.00(10)
_diffrn_measured_fraction_theta_full 0.996
_diffrn_measured_fraction_theta_max 0.996
_diffrn_measurement_device_type
;
Bruker SMART APEXII CCD
;
_diffrn_measurement_method '\f and \w scans'
_diffrn_radiation_monochromator graphite
_diffrn_radiation_source 'fine-focus sealed tube'
_diffrn_radiation_type MoK\a
_diffrn_radiation_wavelength 0.71073
_diffrn_reflns_av_R_equivalents 0.0310
_diffrn_reflns_av_sigmaI/netI 0.0368
_diffrn_reflns_limit_h_max 14
_diffrn_reflns_limit_h_min -14
_diffrn_reflns_limit_k_max 33
_diffrn_reflns_limit_k_min -42
_diffrn_reflns_limit_l_max 12
_diffrn_reflns_limit_l_min -14
_diffrn_reflns_number 38888
_diffrn_reflns_theta_full 32.66
_diffrn_reflns_theta_max 32.66
_diffrn_reflns_theta_min 2.25
_diffrn_standards_number 0
_exptl_absorpt_coefficient_mu 0.189
_exptl_absorpt_correction_T_max 0.973
_exptl_absorpt_correction_T_min 0.914
_exptl_absorpt_correction_type multi-scan
_exptl_absorpt_process_details '(<i>SADABS</i>; Bruker, 2009)'
_exptl_crystal_colour yellow
_exptl_crystal_density_diffrn 1.335
_exptl_crystal_density_method 'not measured'
_exptl_crystal_description block
_exptl_crystal_F_000 1024
_exptl_crystal_size_max 0.49
_exptl_crystal_size_mid 0.23
_exptl_crystal_size_min 0.15
_refine_diff_density_max 0.778
_refine_diff_density_min -0.252
_refine_ls_extinction_method none
_refine_ls_goodness_of_fit_ref 1.082
_refine_ls_hydrogen_treatment constr
_refine_ls_matrix_type full
_refine_ls_number_parameters 326
_refine_ls_number_reflns 8947
_refine_ls_number_restraints 0
_refine_ls_restrained_S_all 1.082
_refine_ls_R_factor_all 0.0860
_refine_ls_R_factor_gt 0.0667
_refine_ls_shift/su_max_lt 0.001
_refine_ls_shift/su_mean 0.000
_refine_ls_structure_factor_coef Fsqd
_refine_ls_weighting_details 'calc w=1/[\s^2^(Fo^2^)+(0.0749P)^2^+1.6204P] where P=(Fo^2^+2Fc^2^)/3'
_refine_ls_weighting_scheme calc
_refine_ls_wR_factor_gt 0.1610
_refine_ls_wR_factor_ref 0.1709
_reflns_number_gt 6981
_reflns_number_total 8947
_reflns_threshold_expression I>2\s(I)
_cod_data_source_file hb5303.cif
_cod_data_source_block I
_cod_depositor_comments
;
The following automatic conversions were performed:
'_symmetry_cell_setting' value 'Monoclinic' changed to 'monoclinic'
according to '/home/saulius/struct/CIF-dictionaries/cif_core.dic'
dictionary named 'cif_core.dic' version 2.4.1 from 2010-06-29.

Automatic conversion script
Id: cif_fix_enum 1527 2010-12-29 10:47:43Z saulius 

The following automatic conversions were performed:

'_symmetry_cell_setting' value 'Monoclinic' changed to 'monoclinic'
according to /home/saulius/struct/CIF-dictionaries/cif_core.dic
dictionary named 'cif_core.dic' version 2.4.1 from 2010-06-29.

Automatic conversion script
Id: cif_fix_values 1715 2011-07-08 13:25:40Z adriana 
;
_cod_original_sg_symbol_H-M 'P 21/c'
_cod_database_code 2224985
_cod_database_fobs_code 2224985

loop_
_symmetry_equiv_pos_as_xyz
'x, y, z'
'-x, y+1/2, -z+1/2'
'-x, -y, -z'
'x, -y-1/2, z-1/2'

loop_
_atom_site_type_symbol
_atom_site_label
_atom_site_fract_x
_atom_site_fract_y
_atom_site_fract_z
_atom_site_U_iso_or_equiv
_atom_site_adp_type
_atom_site_calc_flag
_atom_site_refinement_flags
_atom_site_occupancy
_atom_site_disorder_assembly
_atom_site_disorder_group
Cl Cl1 -0.17020(5) 0.245611(18) 0.84092(5) 0.03203(12) Uani d . 1 . .
F F1 0.83364(15) -0.06367(4) 0.85393(14) 0.0396(3) Uani d . 1 . .
N N1 0.30003(16) 0.28484(5) 0.56387(15) 0.0211(3) Uani d . 1 . .
N N2 0.48193(15) 0.15134(5) 0.42869(15) 0.0202(3) Uani d . 1 . .
N N3 0.59506(15) 0.11718(5) 0.45432(14) 0.0206(3) Uani d . 1 . .
C C1 0.38175(18) 0.25044(6) 0.53450(17) 0.0197(3) Uani d . 1 . .
C C2 0.19192(18) 0.27355(5) 0.62820(18) 0.0198(3) Uani d . 1 . .
C C3 0.1078(2) 0.31116(6) 0.6618(2) 0.0263(3) Uani d . 1 . .
H H3A 0.1269 0.3422 0.6396 0.032 Uiso calc R 1 . .
C C4 -0.0011(2) 0.30245(6) 0.7265(2) 0.0278(4) Uani d . 1 . .
H H4A -0.0551 0.3273 0.7494 0.033 Uiso calc R 1 . .
C C5 -0.03054(19) 0.25528(6) 0.75826(19) 0.0235(3) Uani d . 1 . .
C C6 0.04711(18) 0.21773(6) 0.72696(18) 0.0211(3) Uani d . 1 . .
H H6A 0.0248 0.1870 0.7484 0.025 Uiso calc R 1 . .
C C7 0.16176(16) 0.22620(5) 0.66153(16) 0.0174(3) Uani d . 1 . .
C C8 0.25181(16) 0.18942(5) 0.62996(16) 0.0170(3) Uani d . 1 . .
C C9 0.36189(17) 0.20185(5) 0.56766(16) 0.0173(3) Uani d . 1 . .
C C10 0.23459(16) 0.13863(5) 0.66548(17) 0.0175(3) Uani d . 1 . .
C C11 0.20683(18) 0.10451(6) 0.55481(18) 0.0218(3) Uani d . 1 . .
H H11A 0.1874 0.1139 0.4584 0.026 Uiso calc R 1 . .
C C12 0.20828(19) 0.05650(6) 0.5891(2) 0.0263(3) Uani d . 1 . .
H H12A 0.1870 0.0340 0.5154 0.032 Uiso calc R 1 . .
C C13 0.2413(2) 0.04223(6) 0.7329(2) 0.0274(4) Uani d . 1 . .
H H13A 0.2470 0.0101 0.7558 0.033 Uiso calc R 1 . .
C C14 0.26595(19) 0.07580(6) 0.8428(2) 0.0244(3) Uani d . 1 . .
H H14A 0.2863 0.0661 0.9391 0.029 Uiso calc R 1 . .
C C15 0.26037(17) 0.12397(6) 0.80953(18) 0.0201(3) Uani d . 1 . .
H H15A 0.2738 0.1464 0.8833 0.024 Uiso calc R 1 . .
C C16 0.47176(17) 0.16606(5) 0.55166(17) 0.0179(3) Uani d . 1 . .
C C17 0.58110(18) 0.14337(6) 0.68073(17) 0.0230(3) Uani d . 1 . .
H H17A 0.5326 0.1215 0.7301 0.028 Uiso calc R 1 . .
H H17B 0.6342 0.1670 0.7494 0.028 Uiso calc R 1 . .
C C18 0.68460(17) 0.11731(6) 0.60858(17) 0.0193(3) Uani d . 1 . .
H H18A 0.7747 0.1360 0.6195 0.023 Uiso calc R 1 . .
C C19 0.72498(17) 0.06821(6) 0.67002(17) 0.0194(3) Uani d . 1 . .
C C20 0.86967(18) 0.05790(6) 0.74894(17) 0.0206(3) Uani d . 1 . .
H H20A 0.9426 0.0809 0.7596 0.025 Uiso calc R 1 . .
C C21 0.90692(19) 0.01333(6) 0.81253(18) 0.0235(3) Uani d . 1 . .
H H21A 1.0037 0.0064 0.8656 0.028 Uiso calc R 1 . .
C C22 0.7969(2) -0.01989(6) 0.7946(2) 0.0268(4) Uani d . 1 . .
C C23 0.6518(2) -0.01129(7) 0.7168(2) 0.0320(4) Uani d . 1 . .
H H23A 0.5797 -0.0346 0.7062 0.038 Uiso calc R 1 . .
C C24 0.61669(19) 0.03317(7) 0.6547(2) 0.0276(4) Uani d . 1 . .
H H24A 0.5195 0.0398 0.6021 0.033 Uiso calc R 1 . .
C C25 0.65853(18) 0.10922(6) 0.34114(17) 0.0192(3) Uani d . 1 . .
C C26 0.5758(2) 0.11696(7) 0.19626(19) 0.0267(3) Uani d . 1 . .
H H26A 0.4805 0.1293 0.1751 0.032 Uiso calc R 1 . .
C C27 0.6368(2) 0.10606(7) 0.0851(2) 0.0304(4) Uani d . 1 . .
H H27A 0.5812 0.1110 -0.0107 0.037 Uiso calc R 1 . .
C C28 0.7796(2) 0.08782(6) 0.1134(2) 0.0269(4) Uani d . 1 . .
H H28A 0.8191 0.0805 0.0377 0.032 Uiso calc R 1 . .
C C29 0.86119(19) 0.08080(6) 0.25647(18) 0.0216(3) Uani d . 1 . .
H H29A 0.9571 0.0691 0.2768 0.026 Uiso calc R 1 . .
C C30 0.80235(17) 0.09098(5) 0.37050(18) 0.0193(3) Uani d . 1 . .
H H30A 0.8583 0.0857 0.4660 0.023 Uiso calc R 1 . .
C C31 0.5017(2) 0.26415(6) 0.4675(2) 0.0254(3) Uani d . 1 . .
H H31A 0.5007 0.2979 0.4539 0.038 Uiso calc R 1 . .
H H31B 0.4851 0.2486 0.3753 0.038 Uiso calc R 1 . .
H H31C 0.5961 0.2547 0.5307 0.038 Uiso calc R 1 . .

loop_
_atom_site_aniso_label
_atom_site_aniso_U_11
_atom_site_aniso_U_22
_atom_site_aniso_U_33
_atom_site_aniso_U_12
_atom_site_aniso_U_13
_atom_site_aniso_U_23
Cl1 0.0240(2) 0.0383(3) 0.0390(3) 0.00459(17) 0.01745(18) -0.00127(19)
F1 0.0510(8) 0.0263(6) 0.0492(7) 0.0099(5) 0.0267(6) 0.0157(5)
N1 0.0244(6) 0.0182(6) 0.0218(6) 0.0019(5) 0.0085(5) 0.0027(5)
N2 0.0189(6) 0.0219(6) 0.0206(6) 0.0059(5) 0.0070(5) 0.0023(5)
N3 0.0203(6) 0.0259(7) 0.0159(6) 0.0081(5) 0.0057(5) 0.0012(5)
C1 0.0216(7) 0.0195(7) 0.0187(7) 0.0014(5) 0.0072(6) 0.0028(5)
C2 0.0222(7) 0.0161(7) 0.0218(7) 0.0020(5) 0.0075(6) 0.0007(5)
C3 0.0319(9) 0.0167(7) 0.0335(9) 0.0054(6) 0.0145(7) 0.0009(6)
C4 0.0307(9) 0.0219(8) 0.0334(9) 0.0078(7) 0.0134(7) -0.0018(7)
C5 0.0207(7) 0.0267(8) 0.0252(8) 0.0046(6) 0.0097(6) -0.0012(6)
C6 0.0200(7) 0.0202(7) 0.0244(7) 0.0023(6) 0.0085(6) 0.0005(6)
C7 0.0175(6) 0.0156(6) 0.0196(7) 0.0026(5) 0.0061(5) 0.0004(5)
C8 0.0170(6) 0.0159(6) 0.0181(6) 0.0012(5) 0.0048(5) -0.0009(5)
C9 0.0180(6) 0.0176(6) 0.0166(6) 0.0037(5) 0.0054(5) 0.0014(5)
C10 0.0160(6) 0.0142(6) 0.0231(7) -0.0003(5) 0.0070(5) -0.0025(5)
C11 0.0202(7) 0.0220(7) 0.0231(7) -0.0013(6) 0.0058(6) -0.0048(6)
C12 0.0242(8) 0.0200(7) 0.0365(9) -0.0059(6) 0.0117(7) -0.0105(7)
C13 0.0268(8) 0.0172(7) 0.0422(10) -0.0036(6) 0.0162(8) -0.0012(7)
C14 0.0259(8) 0.0209(7) 0.0288(8) -0.0012(6) 0.0115(7) 0.0039(6)
C15 0.0211(7) 0.0181(7) 0.0229(7) -0.0018(6) 0.0091(6) -0.0020(6)
C16 0.0171(6) 0.0179(7) 0.0196(7) 0.0021(5) 0.0065(5) 0.0009(5)
C17 0.0227(7) 0.0287(8) 0.0171(7) 0.0083(6) 0.0051(6) -0.0009(6)
C18 0.0174(6) 0.0227(7) 0.0175(7) 0.0032(5) 0.0043(5) -0.0001(6)
C19 0.0188(7) 0.0231(7) 0.0176(7) 0.0027(6) 0.0072(5) 0.0009(5)
C20 0.0200(7) 0.0234(7) 0.0184(7) 0.0021(6) 0.0053(6) -0.0001(6)
C21 0.0247(8) 0.0261(8) 0.0199(7) 0.0054(6) 0.0064(6) 0.0030(6)
C22 0.0352(9) 0.0229(8) 0.0267(8) 0.0055(7) 0.0157(7) 0.0071(6)
C23 0.0297(9) 0.0296(9) 0.0397(10) -0.0053(7) 0.0146(8) 0.0029(8)
C24 0.0199(7) 0.0304(9) 0.0320(9) -0.0005(7) 0.0066(7) 0.0016(7)
C25 0.0217(7) 0.0191(7) 0.0185(7) 0.0020(5) 0.0086(6) -0.0007(5)
C26 0.0256(8) 0.0335(9) 0.0216(8) 0.0065(7) 0.0076(6) 0.0012(7)
C27 0.0329(9) 0.0391(10) 0.0201(8) 0.0052(8) 0.0088(7) 0.0013(7)
C28 0.0338(9) 0.0268(8) 0.0256(8) 0.0018(7) 0.0170(7) -0.0025(7)
C29 0.0239(7) 0.0179(7) 0.0261(8) 0.0006(6) 0.0122(6) -0.0013(6)
C30 0.0193(7) 0.0179(7) 0.0219(7) 0.0010(5) 0.0082(6) -0.0009(5)
C31 0.0261(8) 0.0247(8) 0.0291(8) 0.0012(6) 0.0137(7) 0.0054(7)

loop_
_atom_type_symbol
_atom_type_description
_atom_type_scat_dispersion_real
_atom_type_scat_dispersion_imag
_atom_type_scat_source
C C 0.0033 0.0016 'International Tables Vol C Tables 4.2.6.8 and 6.1.1.4'
H H 0.0000 0.0000 'International Tables Vol C Tables 4.2.6.8 and 6.1.1.4'
N N 0.0061 0.0033 'International Tables Vol C Tables 4.2.6.8 and 6.1.1.4'
F F 0.0171 0.0103 'International Tables Vol C Tables 4.2.6.8 and 6.1.1.4'
Cl Cl 0.1484 0.1585 'International Tables Vol C Tables 4.2.6.8 and 6.1.1.4'

loop_
_geom_angle_atom_site_label_1
_geom_angle_atom_site_label_2
_geom_angle_atom_site_label_3
_geom_angle_site_symmetry_1
_geom_angle_site_symmetry_3
_geom_angle
_geom_angle_publ_flag
C1 N1 C2 . . 118.69(14) ?
C16 N2 N3 . . 108.31(13) ?
C25 N3 N2 . . 116.45(12) ?
C25 N3 C18 . . 121.92(13) ?
N2 N3 C18 . . 111.12(12) ?
N1 C1 C9 . . 122.37(14) ?
N1 C1 C31 . . 117.34(14) ?
C9 C1 C31 . . 120.26(14) ?
N1 C2 C3 . . 117.73(14) ?
N1 C2 C7 . . 122.82(14) ?
C3 C2 C7 . . 119.45(15) ?
C4 C3 C2 . . 120.78(16) ?
C4 C3 H3A . . 119.6 ?
C2 C3 H3A . . 119.6 ?
C3 C4 C5 . . 119.22(15) ?
C3 C4 H4A . . 120.4 ?
C5 C4 H4A . . 120.4 ?
C6 C5 C4 . . 122.13(15) ?
C6 C5 Cl1 . . 120.01(14) ?
C4 C5 Cl1 . . 117.86(12) ?
C5 C6 C7 . . 119.37(15) ?
C5 C6 H6A . . 120.3 ?
C7 C6 H6A . . 120.3 ?
C6 C7 C2 . . 119.04(14) ?
C6 C7 C8 . . 123.17(14) ?
C2 C7 C8 . . 117.77(13) ?
C9 C8 C7 . . 118.24(14) ?
C9 C8 C10 . . 119.10(13) ?
C7 C8 C10 . . 122.63(13) ?
C8 C9 C1 . . 120.07(14) ?
C8 C9 C16 . . 120.27(14) ?
C1 C9 C16 . . 119.23(13) ?
C15 C10 C11 . . 119.28(14) ?
C15 C10 C8 . . 120.74(13) ?
C11 C10 C8 . . 119.67(14) ?
C12 C11 C10 . . 120.08(16) ?
C12 C11 H11A . . 120.0 ?
C10 C11 H11A . . 120.0 ?
C13 C12 C11 . . 120.18(16) ?
C13 C12 H12A . . 119.9 ?
C11 C12 H12A . . 119.9 ?
C12 C13 C14 . . 120.02(16) ?
C12 C13 H13A . . 120.0 ?
C14 C13 H13A . . 120.0 ?
C13 C14 C15 . . 120.30(16) ?
C13 C14 H14A . . 119.8 ?
C15 C14 H14A . . 119.8 ?
C14 C15 C10 . . 120.02(15) ?
C14 C15 H15A . . 120.0 ?
C10 C15 H15A . . 120.0 ?
N2 C16 C9 . . 123.64(14) ?
N2 C16 C17 . . 113.94(13) ?
C9 C16 C17 . . 122.42(13) ?
C16 C17 C18 . . 101.86(12) ?
C16 C17 H17A . . 111.4 ?
C18 C17 H17A . . 111.4 ?
C16 C17 H17B . . 111.4 ?
C18 C17 H17B . . 111.4 ?
H17A C17 H17B . . 109.3 ?
N3 C18 C19 . . 113.35(13) ?
N3 C18 C17 . . 101.44(12) ?
C19 C18 C17 . . 112.60(13) ?
N3 C18 H18A . . 109.7 ?
C19 C18 H18A . . 109.7 ?
C17 C18 H18A . . 109.7 ?
C20 C19 C24 . . 118.88(16) ?
C20 C19 C18 . . 120.24(14) ?
C24 C19 C18 . . 120.81(14) ?
C19 C20 C21 . . 120.77(16) ?
C19 C20 H20A . . 119.6 ?
C21 C20 H20A . . 119.6 ?
C22 C21 C20 . . 118.24(16) ?
C22 C21 H21A . . 120.9 ?
C20 C21 H21A . . 120.9 ?
F1 C22 C21 . . 118.29(17) ?
F1 C22 C23 . . 118.68(17) ?
C21 C22 C23 . . 123.02(17) ?
C22 C23 C24 . . 117.98(17) ?
C22 C23 H23A . . 121.0 ?
C24 C23 H23A . . 121.0 ?
C23 C24 C19 . . 121.11(17) ?
C23 C24 H24A . . 119.4 ?
C19 C24 H24A . . 119.4 ?
N3 C25 C30 . . 120.43(14) ?
N3 C25 C26 . . 120.27(14) ?
C30 C25 C26 . . 119.21(14) ?
C27 C26 C25 . . 119.55(16) ?
C27 C26 H26A . . 120.2 ?
C25 C26 H26A . . 120.2 ?
C26 C27 C28 . . 121.60(17) ?
C26 C27 H27A . . 119.2 ?
C28 C27 H27A . . 119.2 ?
C29 C28 C27 . . 118.55(15) ?
C29 C28 H28A . . 120.7 ?
C27 C28 H28A . . 120.7 ?
C28 C29 C30 . . 121.20(16) ?
C28 C29 H29A . . 119.4 ?
C30 C29 H29A . . 119.4 ?
C29 C30 C25 . . 119.88(15) ?
C29 C30 H30A . . 120.1 ?
C25 C30 H30A . . 120.1 ?
C1 C31 H31A . . 109.5 ?
C1 C31 H31B . . 109.5 ?
H31A C31 H31B . . 109.5 ?
C1 C31 H31C . . 109.5 ?
H31A C31 H31C . . 109.5 ?
H31B C31 H31C . . 109.5 ?

loop_
_geom_bond_atom_site_label_1
_geom_bond_atom_site_label_2
_geom_bond_site_symmetry_2
_geom_bond_distance
_geom_bond_publ_flag
Cl1 C5 . 1.7429(17) ?
F1 C22 . 1.363(2) ?
N1 C1 . 1.319(2) ?
N1 C2 . 1.372(2) ?
N2 C16 . 1.281(2) ?
N2 N3 . 1.4062(18) ?
N3 C25 . 1.4009(19) ?
N3 C18 . 1.480(2) ?
C1 C9 . 1.432(2) ?
C1 C31 . 1.503(2) ?
C2 C3 . 1.417(2) ?
C2 C7 . 1.421(2) ?
C3 C4 . 1.366(2) ?
C3 H3A . 0.9300 ?
C4 C5 . 1.411(3) ?
C4 H4A . 0.9300 ?
C5 C6 . 1.369(2) ?
C6 C7 . 1.418(2) ?
C6 H6A . 0.9300 ?
C7 C8 . 1.427(2) ?
C8 C9 . 1.384(2) ?
C8 C10 . 1.493(2) ?
C9 C16 . 1.486(2) ?
C10 C15 . 1.397(2) ?
C10 C11 . 1.402(2) ?
C11 C12 . 1.393(2) ?
C11 H11A . 0.9300 ?
C12 C13 . 1.386(3) ?
C12 H12A . 0.9300 ?
C13 C14 . 1.387(3) ?
C13 H13A . 0.9300 ?
C14 C15 . 1.393(2) ?
C14 H14A . 0.9300 ?
C15 H15A . 0.9300 ?
C16 C17 . 1.509(2) ?
C17 C18 . 1.536(2) ?
C17 H17A . 0.9700 ?
C17 H17B . 0.9700 ?
C18 C19 . 1.511(2) ?
C18 H18A . 0.9800 ?
C19 C20 . 1.389(2) ?
C19 C24 . 1.399(2) ?
C20 C21 . 1.398(2) ?
C20 H20A . 0.9300 ?
C21 C22 . 1.372(3) ?
C21 H21A . 0.9300 ?
C22 C23 . 1.380(3) ?
C23 C24 . 1.387(3) ?
C23 H23A . 0.9300 ?
C24 H24A . 0.9300 ?
C25 C30 . 1.402(2) ?
C25 C26 . 1.404(2) ?
C26 C27 . 1.385(2) ?
C26 H26A . 0.9300 ?
C27 C28 . 1.393(3) ?
C27 H27A . 0.9300 ?
C28 C29 . 1.384(3) ?
C28 H28A . 0.9300 ?
C29 C30 . 1.392(2) ?
C29 H29A . 0.9300 ?
C30 H30A . 0.9300 ?
C31 H31A . 0.9600 ?
C31 H31B . 0.9600 ?
C31 H31C . 0.9600 ?

loop_
_geom_hbond_atom_site_label_D
_geom_hbond_atom_site_label_H
_geom_hbond_atom_site_label_A
_geom_hbond_site_symmetry_A
_geom_hbond_distance_DH
_geom_hbond_distance_HA
_geom_hbond_distance_DA
_geom_hbond_angle_DHA
_geom_hbond_publ_flag
C15 H15A N1 4_566 0.93 2.57 3.493(2) 173 yes
C17 H17A Cg1 1_555 0.97 2.86 3.6307(19) 137 yes
C31 H31B Cg2 4_554 0.96 2.86 3.584(2) 133 yes

loop_
_geom_torsion_atom_site_label_1
_geom_torsion_atom_site_label_2
_geom_torsion_atom_site_label_3
_geom_torsion_atom_site_label_4
_geom_torsion_site_symmetry_1
_geom_torsion_site_symmetry_2
_geom_torsion_site_symmetry_3
_geom_torsion_site_symmetry_4
_geom_torsion
_geom_torsion_publ_flag
C16 N2 N3 C25 . . . . -158.10(14) ?
C16 N2 N3 C18 . . . . -12.48(18) ?
C2 N1 C1 C9 . . . . -0.2(2) ?
C2 N1 C1 C31 . . . . -178.48(15) ?
C1 N1 C2 C3 . . . . 178.56(16) ?
C1 N1 C2 C7 . . . . -1.5(2) ?
N1 C2 C3 C4 . . . . -179.70(17) ?
C7 C2 C3 C4 . . . . 0.4(3) ?
C2 C3 C4 C5 . . . . -0.8(3) ?
C3 C4 C5 C6 . . . . 0.3(3) ?
C3 C4 C5 Cl1 . . . . 179.96(15) ?
C4 C5 C6 C7 . . . . 0.5(3) ?
Cl1 C5 C6 C7 . . . . -179.14(13) ?
C5 C6 C7 C2 . . . . -0.8(2) ?
C5 C6 C7 C8 . . . . 177.67(15) ?
N1 C2 C7 C6 . . . . -179.49(15) ?
C3 C2 C7 C6 . . . . 0.4(2) ?
N1 C2 C7 C8 . . . . 1.9(2) ?
C3 C2 C7 C8 . . . . -178.16(15) ?
C6 C7 C8 C9 . . . . -179.16(15) ?
C2 C7 C8 C9 . . . . -0.6(2) ?
C6 C7 C8 C10 . . . . -1.0(2) ?
C2 C7 C8 C10 . . . . 177.52(14) ?
C7 C8 C9 C1 . . . . -0.9(2) ?
C10 C8 C9 C1 . . . . -179.15(14) ?
C7 C8 C9 C16 . . . . 171.44(14) ?
C10 C8 C9 C16 . . . . -6.8(2) ?
N1 C1 C9 C8 . . . . 1.4(2) ?
C31 C1 C9 C8 . . . . 179.67(15) ?
N1 C1 C9 C16 . . . . -171.04(15) ?
C31 C1 C9 C16 . . . . 7.2(2) ?
C9 C8 C10 C15 . . . . 114.82(17) ?
C7 C8 C10 C15 . . . . -63.3(2) ?
C9 C8 C10 C11 . . . . -58.7(2) ?
C7 C8 C10 C11 . . . . 123.13(16) ?
C15 C10 C11 C12 . . . . -1.4(2) ?
C8 C10 C11 C12 . . . . 172.27(14) ?
C10 C11 C12 C13 . . . . -1.8(2) ?
C11 C12 C13 C14 . . . . 3.1(3) ?
C12 C13 C14 C15 . . . . -1.2(3) ?
C13 C14 C15 C10 . . . . -2.1(2) ?
C11 C10 C15 C14 . . . . 3.3(2) ?
C8 C10 C15 C14 . . . . -170.26(14) ?
N3 N2 C16 C9 . . . . -178.89(14) ?
N3 N2 C16 C17 . . . . 0.53(19) ?
C8 C9 C16 N2 . . . . 114.72(18) ?
C1 C9 C16 N2 . . . . -72.8(2) ?
C8 C9 C16 C17 . . . . -64.7(2) ?
C1 C9 C16 C17 . . . . 107.78(18) ?
N2 C16 C17 C18 . . . . 10.63(19) ?
C9 C16 C17 C18 . . . . -169.94(14) ?
C25 N3 C18 C19 . . . . -77.43(18) ?
N2 N3 C18 C19 . . . . 139.13(13) ?
C25 N3 C18 C17 . . . . 161.61(15) ?
N2 N3 C18 C17 . . . . 18.17(17) ?
C16 C17 C18 N3 . . . . -16.11(16) ?
C16 C17 C18 C19 . . . . -137.59(14) ?
N3 C18 C19 C20 . . . . 132.50(15) ?
C17 C18 C19 C20 . . . . -113.06(16) ?
N3 C18 C19 C24 . . . . -50.6(2) ?
C17 C18 C19 C24 . . . . 63.8(2) ?
C24 C19 C20 C21 . . . . -0.2(2) ?
C18 C19 C20 C21 . . . . 176.76(14) ?
C19 C20 C21 C22 . . . . 0.1(2) ?
C20 C21 C22 F1 . . . . 178.66(14) ?
C20 C21 C22 C23 . . . . 0.0(3) ?
F1 C22 C23 C24 . . . . -178.82(16) ?
C21 C22 C23 C24 . . . . -0.2(3) ?
C22 C23 C24 C19 . . . . 0.2(3) ?
C20 C19 C24 C23 . . . . 0.0(3) ?
C18 C19 C24 C23 . . . . -176.91(16) ?
N2 N3 C25 C30 . . . . 155.63(15) ?
C18 N3 C25 C30 . . . . 14.0(2) ?
N2 N3 C25 C26 . . . . -27.9(2) ?
C18 N3 C25 C26 . . . . -169.55(16) ?
N3 C25 C26 C27 . . . . -175.89(17) ?
C30 C25 C26 C27 . . . . 0.6(3) ?
C25 C26 C27 C28 . . . . -0.5(3) ?
C26 C27 C28 C29 . . . . -0.3(3) ?
C27 C28 C29 C30 . . . . 0.9(3) ?
C28 C29 C30 C25 . . . . -0.8(2) ?
N3 C25 C30 C29 . . . . 176.51(15) ?
C26 C25 C30 C29 . . . . 0.0(2) ?
